data_7159609
loop_
_publ_author_name
'He, Long'
'Zhang, Wenting'
'Zhang, Xiaocheng'
'Wu, Xiaohui'
'Han, Yimeng'
'Yan, Jiahang'
'Xie, Weiqing'

_publ_section_title
;
 Gram-scale synthesis of alstoscholarinoid B <i>via</i> a bio-inspired
 strategy.
;
_journal_issue 47
_journal_name_full 'Organic &amp; biomolecular chemistry'
_journal_page_first 9346
_journal_page_last 9355
_journal_paper_doi 10.1039/d3ob01625k
_journal_volume 21
_journal_year 2023
_chemical_formula_sum 'C30 H46 O4'
_chemical_formula_weight 470.67
_space_group_crystal_system monoclinic
_space_group_IT_number 4
_space_group_name_Hall 'P 2yb'
_space_group_name_H-M_alt 'P 1 21 1'
_atom_sites_solution_hydrogens geom
_audit_update_record
;
2023-08-20 deposited with the CCDC.	2023-10-25 downloaded from the CCDC.
;
_cell_angle_alpha 90
_cell_angle_beta 99.819(17)
_cell_angle_gamma 90
_cell_formula_units_Z 2
_cell_length_a 7.415(4)
_cell_length_b 10.967(5)
_cell_length_c 15.805(7)
_cell_measurement_temperature 296.(2)
_cell_volume 1266.4(11)
_computing_structure_refinement 'SHELXL-2018/3 (Sheldrick, 2018)'
_computing_structure_solution 'SHELXT 2014/5 (Sheldrick, 2014)'
_diffrn_ambient_temperature 296.(2)
_diffrn_measured_fraction_theta_full 0.996
_diffrn_measured_fraction_theta_max 0.996
_diffrn_radiation_wavelength 0.71073
_diffrn_reflns_av_R_equivalents 0.0609
_diffrn_reflns_av_unetI/netI 0.0747
_diffrn_reflns_limit_h_max 8
_diffrn_reflns_limit_h_min -8
_diffrn_reflns_limit_k_max 13
_diffrn_reflns_limit_k_min -13
_diffrn_reflns_limit_l_max 18
_diffrn_reflns_limit_l_min -18
_diffrn_reflns_number 16211
_diffrn_reflns_theta_full 25.03
_diffrn_reflns_theta_max 25.03
_diffrn_reflns_theta_min 2.62
_exptl_absorpt_coefficient_mu 0.080
_exptl_absorpt_correction_T_max 1.00
_exptl_absorpt_correction_T_min 0.98
_exptl_absorpt_process_details
;
;
_exptl_crystal_density_diffrn 1.234
_exptl_crystal_density_method 'not measured'
_exptl_crystal_F_000 516
_exptl_crystal_size_max 0.240
_exptl_crystal_size_mid 0.200
_exptl_crystal_size_min 0.022
_refine_diff_density_max 0.179
_refine_diff_density_min -0.203
_refine_ls_abs_structure_details
;

Flack x determined using 1102 quotients [(I+)-(I-)]/[(I+)+(I-)]
(Parsons, Flack and Wagner, Acta Cryst. B69 (2013) 249-259).
;
_refine_ls_abs_structure_Flack -1.4(7)
_refine_ls_extinction_method none
_refine_ls_goodness_of_fit_ref 0.997
_refine_ls_hydrogen_treatment constr
_refine_ls_matrix_type full
_refine_ls_number_parameters 315
_refine_ls_number_reflns 4442
_refine_ls_number_restraints 1
_refine_ls_restrained_S_all 0.997
_refine_ls_R_factor_all 0.0958
_refine_ls_R_factor_gt 0.0514
_refine_ls_shift/su_max 0.000
_refine_ls_shift/su_mean 0.000
_refine_ls_structure_factor_coef Fsqd
_refine_ls_weighting_details 'w=1/[\s^2^(Fo^2^)+(0.0604P)^2^+0.0528P] where P=(Fo^2^+2Fc^2^)/3'
_refine_ls_weighting_scheme calc
_refine_ls_wR_factor_gt 0.1024
_refine_ls_wR_factor_ref 0.1174
_reflns_number_gt 3071
_reflns_number_total 4442
_reflns_threshold_expression 'I > 2\s(I)'
_cod_data_source_file d3ob01625k2.cif
_cod_data_source_block xwq01
_cod_depositor_comments 'Adding full bibliography for 7159609--7159611.cif.'
_cod_original_cell_volume 1266.4(10)
_cod_database_code 7159609

loop_
_space_group_symop_operation_xyz
'x, y, z'
'-x, y+1/2, -z'

loop_
_atom_site_type_symbol
_atom_site_label
_atom_site_fract_x
_atom_site_fract_y
_atom_site_fract_z
_atom_site_U_iso_or_equiv
_atom_site_adp_type
_atom_site_calc_flag
_atom_site_refinement_flags_adp
_atom_site_refinement_flags_occupancy
_atom_site_refinement_flags_posn
_atom_site_occupancy
_atom_site_disorder_assembly
_atom_site_disorder_group
O O1 0.6089(5) 0.6932(4) 0.2428(3) 0.0882(14) Uani d . . . 1 . .
O O2 0.2327(5) 0.2281(3) 0.1859(2) 0.0643(11) Uani d . . . 1 . .
O O3 0.3459(4) 0.3779(2) 0.26757(18) 0.0383(8) Uani d . . . 1 . .
O O4 0.5848(5) 0.5279(3) 0.71882(19) 0.0528(9) Uani d . . . 1 . .
H H4 0.644557 0.584108 0.743844 0.079 Uiso calc U . R 1 . .
C C1 0.3336(6) 0.5490(4) -0.0320(3) 0.0458(13) Uani d . . . 1 . .
C C2 0.3109(6) 0.6165(4) 0.0501(3) 0.0402(12) Uani d . . . 1 . .
H H2A 0.400168 0.681862 0.05993 0.048 Uiso calc U . R 1 . .
H H2B 0.190141 0.653178 0.042067 0.048 Uiso calc U . R 1 . .
C C3 0.3342(5) 0.5349(4) 0.1291(2) 0.0300(10) Uani d . . . 1 . .
H H3 0.459056 0.502668 0.135826 0.036 Uiso calc U . R 1 . .
C C4 0.2077(5) 0.4236(4) 0.1178(3) 0.0330(11) Uani d . . . 1 . .
C C5 0.2273(6) 0.3557(4) 0.0349(3) 0.0429(12) Uani d . . . 1 . .
H H5A 0.346429 0.316659 0.04259 0.051 Uiso calc U . R 1 . .
H H5B 0.135166 0.292134 0.024662 0.051 Uiso calc U . R 1 . .
C C6 0.2075(7) 0.4383(5) -0.0433(3) 0.0532(14) Uani d . . . 1 . .
H H6A 0.081724 0.466261 -0.056596 0.064 Uiso calc U . R 1 . .
H H6B 0.232408 0.391113 -0.091915 0.064 Uiso calc U . R 1 . .
C C7 0.5345(7) 0.5100(5) -0.0297(3) 0.0610(15) Uani d . . . 1 . .
H H7A 0.612129 0.580551 -0.021697 0.091 Uiso calc U . R 1 . .
H H7B 0.546189 0.470937 -0.082867 0.091 Uiso calc U . R 1 . .
H H7C 0.570141 0.454097 0.016925 0.091 Uiso calc U . R 1 . .
C C8 0.2804(8) 0.6346(5) -0.1085(3) 0.0663(16) Uani d . . . 1 . .
H H8A 0.153382 0.655907 -0.113556 0.099 Uiso calc U . R 1 . .
H H8B 0.300616 0.594562 -0.160028 0.099 Uiso calc U . R 1 . .
H H8C 0.353584 0.707198 -0.099841 0.099 Uiso calc U . R 1 . .
C C9 0.3181(5) 0.5954(4) 0.2157(2) 0.0272(10) Uani d . . . 1 . .
C C10 0.4522(6) 0.7016(4) 0.2262(3) 0.0363(11) Uani d . . . 1 . .
H H10 0.403488 0.779767 0.218545 0.044 Uiso calc U . R 1 . .
C C11 0.3894(5) 0.5055(4) 0.2880(3) 0.0299(10) Uani d . . . 1 . .
H H11 0.522471 0.514513 0.303467 0.036 Uiso calc U . R 1 . .
C C12 0.2614(6) 0.3365(4) 0.1915(3) 0.0371(11) Uani d . . . 1 . .
C C13 0.0045(5) 0.4605(4) 0.1157(3) 0.0399(11) Uani d . . . 1 . .
H H13A -0.057592 0.459371 0.056451 0.048 Uiso calc U . R 1 . .
H H13B -0.052905 0.399324 0.146582 0.048 Uiso calc U . R 1 . .
C C14 -0.0249(5) 0.5860(4) 0.1541(3) 0.0357(11) Uani d . . . 1 . .
H H14A -0.143448 0.585003 0.172257 0.043 Uiso calc U . R 1 . .
H H14B -0.031772 0.645755 0.108365 0.043 Uiso calc U . R 1 . .
C C15 0.1172(5) 0.6321(4) 0.2305(3) 0.0296(10) Uani d . . . 1 . .
C C16 0.0905(6) 0.7704(4) 0.2303(3) 0.0392(11) Uani d . . . 1 . .
H H16A 0.111853 0.80324 0.176531 0.059 Uiso calc U . R 1 . .
H H16B 0.17518 0.806029 0.27635 0.059 Uiso calc U . R 1 . .
H H16C -0.032417 0.78882 0.237719 0.059 Uiso calc U . R 1 . .
C C17 0.0996(5) 0.5752(4) 0.3223(2) 0.0286(10) Uani d . . . 1 . .
C C18 0.3010(5) 0.5501(4) 0.3614(2) 0.0252(9) Uani d . . . 1 . .
H H18 0.350845 0.632778 0.370427 0.03 Uiso calc U . R 1 . .
C C19 0.0248(5) 0.6607(4) 0.3857(3) 0.0372(11) Uani d . . . 1 . .
H H19A 0.08134 0.740264 0.384323 0.045 Uiso calc U . R 1 . .
H H19B -0.106046 0.670601 0.367467 0.045 Uiso calc U . R 1 . .
C C20 0.0616(5) 0.6118(4) 0.4779(3) 0.0399(12) Uani d . . . 1 . .
H H20A -0.005432 0.536292 0.480327 0.048 Uiso calc U . R 1 . .
H H20B 0.016675 0.67014 0.515451 0.048 Uiso calc U . R 1 . .
C C21 0.2660(5) 0.5885(4) 0.5103(2) 0.0295(10) Uani d . . . 1 . .
H H21 0.325013 0.665686 0.499873 0.035 Uiso calc U . R 1 . .
C C22 0.3460(5) 0.4951(3) 0.4524(2) 0.0259(10) Uani d . . . 1 . .
C C23 -0.0275(5) 0.4627(4) 0.3129(3) 0.0413(12) Uani d . . . 1 . .
H H23A 0.026815 0.39849 0.284421 0.062 Uiso calc U . R 1 . .
H H23B -0.143859 0.484158 0.279655 0.062 Uiso calc U . R 1 . .
H H23C -0.04437 0.4354 0.368724 0.062 Uiso calc U . R 1 . .
C C24 0.5544(5) 0.4945(4) 0.4811(3) 0.0366(11) Uani d . . . 1 . .
H H24A 0.607543 0.432556 0.449118 0.044 Uiso calc U . R 1 . .
H H24B 0.603321 0.572869 0.467698 0.044 Uiso calc U . R 1 . .
C C25 0.6096(6) 0.4699(4) 0.5761(3) 0.0418(12) Uani d . . . 1 . .
H H25A 0.571031 0.388297 0.588455 0.05 Uiso calc U . R 1 . .
H H25B 0.74199 0.473127 0.590935 0.05 Uiso calc U . R 1 . .
C C26 0.5283(6) 0.5595(4) 0.6307(3) 0.0376(11) Uani d . . . 1 . .
H H26 0.579265 0.639942 0.621705 0.045 Uiso calc U . R 1 . .
C C27 0.3178(6) 0.5695(4) 0.6088(3) 0.0341(10) Uani d . . . 1 . .
C C28 0.2740(6) 0.3639(4) 0.4580(3) 0.0393(11) Uani d . . . 1 . .
H H28A 0.273839 0.322974 0.40433 0.059 Uiso calc U . R 1 . .
H H28B 0.151591 0.366413 0.470285 0.059 Uiso calc U . R 1 . .
H H28C 0.351617 0.32065 0.502983 0.059 Uiso calc U . R 1 . .
C C29 0.2611(7) 0.6843(4) 0.6541(3) 0.0518(13) Uani d . . . 1 . .
H H29A 0.323972 0.685846 0.712407 0.078 Uiso calc U . R 1 . .
H H29B 0.131359 0.682869 0.653351 0.078 Uiso calc U . R 1 . .
H H29C 0.292467 0.755735 0.624594 0.078 Uiso calc U . R 1 . .
C C30 0.2262(6) 0.4596(4) 0.6440(3) 0.0470(12) Uani d . . . 1 . .
H H30A 0.277548 0.385603 0.625949 0.071 Uiso calc U . R 1 . .
H H30B 0.097046 0.461231 0.622505 0.071 Uiso calc U . R 1 . .
H H30C 0.246549 0.463045 0.705601 0.071 Uiso calc U . R 1 . .

loop_
_atom_site_aniso_label
_atom_site_aniso_U_11
_atom_site_aniso_U_22
_atom_site_aniso_U_33
_atom_site_aniso_U_12
_atom_site_aniso_U_13
_atom_site_aniso_U_23
O1 0.031(2) 0.064(3) 0.165(4) -0.0129(19) 0.003(2) -0.010(3)
O2 0.092(3) 0.027(2) 0.063(2) -0.0073(19) -0.0153(19) -0.0011(17)
O3 0.0493(18) 0.0303(17) 0.0331(18) 0.0089(15) 0.0003(14) -0.0027(14)
O4 0.070(2) 0.049(2) 0.035(2) -0.0115(18) -0.0050(16) 0.0028(15)
C1 0.055(3) 0.050(3) 0.032(3) 0.003(3) 0.004(2) 0.001(2)
C2 0.041(3) 0.041(3) 0.037(3) 0.000(2) 0.002(2) 0.001(2)
C3 0.026(2) 0.032(3) 0.031(3) 0.002(2) 0.0033(18) -0.001(2)
C4 0.032(3) 0.033(2) 0.031(3) -0.001(2) -0.0049(19) -0.004(2)
C5 0.049(3) 0.039(3) 0.039(3) -0.002(2) 0.000(2) -0.011(2)
C6 0.060(3) 0.060(3) 0.037(3) -0.003(3) -0.002(2) -0.014(3)
C7 0.062(3) 0.069(4) 0.054(4) 0.008(3) 0.019(3) -0.003(3)
C8 0.089(4) 0.075(4) 0.032(3) 0.005(3) 0.001(3) 0.008(3)
C9 0.021(2) 0.027(2) 0.032(2) 0.0001(19) 0.0009(17) 0.001(2)
C10 0.029(3) 0.035(3) 0.044(3) 0.000(2) 0.003(2) -0.005(2)
C11 0.022(2) 0.035(3) 0.031(3) 0.0018(19) -0.0008(18) -0.0066(19)
C12 0.037(3) 0.035(3) 0.037(3) 0.005(2) 0.001(2) -0.002(2)
C13 0.030(2) 0.045(3) 0.041(3) -0.006(2) -0.0058(19) -0.003(2)
C14 0.022(2) 0.043(3) 0.040(3) 0.005(2) -0.0013(19) -0.002(2)
C15 0.023(2) 0.028(2) 0.036(3) 0.0032(19) -0.0008(18) 0.0007(19)
C16 0.038(3) 0.037(3) 0.041(3) 0.009(2) 0.001(2) 0.005(2)
C17 0.022(2) 0.028(2) 0.034(2) 0.0046(19) 0.0003(17) 0.002(2)
C18 0.020(2) 0.020(2) 0.035(2) 0.0011(17) 0.0023(17) -0.0016(18)
C19 0.026(2) 0.039(3) 0.048(3) 0.011(2) 0.010(2) 0.003(2)
C20 0.036(3) 0.046(3) 0.041(3) 0.014(2) 0.015(2) 0.004(2)
C21 0.036(2) 0.021(2) 0.033(2) -0.0011(19) 0.0107(18) 0.0041(19)
C22 0.025(2) 0.025(2) 0.027(2) 0.0019(18) 0.0024(18) 0.0001(18)
C23 0.028(2) 0.050(3) 0.045(3) -0.007(2) 0.004(2) 0.001(2)
C24 0.030(3) 0.048(3) 0.031(3) 0.006(2) 0.003(2) -0.001(2)
C25 0.032(2) 0.053(3) 0.038(3) 0.003(2) -0.001(2) 0.003(2)
C26 0.048(3) 0.032(3) 0.030(3) -0.013(2) -0.001(2) 0.006(2)
C27 0.045(3) 0.025(2) 0.035(3) 0.000(2) 0.013(2) 0.004(2)
C28 0.048(3) 0.025(2) 0.043(3) 0.001(2) 0.003(2) 0.000(2)
C29 0.081(4) 0.040(3) 0.038(3) 0.004(3) 0.021(3) -0.001(2)
C30 0.051(3) 0.043(3) 0.048(3) -0.001(2) 0.012(2) 0.009(2)

loop_
_atom_type_symbol
_atom_type_description
_atom_type_scat_dispersion_real
_atom_type_scat_dispersion_imag
_atom_type_scat_source
C C 0.0033 0.0016 'International Tables Vol C Tables 4.2.6.8 and 6.1.1.4'
H H 0.0000 0.0000 'International Tables Vol C Tables 4.2.6.8 and 6.1.1.4'
O O 0.0106 0.0060 'International Tables Vol C Tables 4.2.6.8 and 6.1.1.4'

loop_
_geom_angle_atom_site_label_1
_geom_angle_atom_site_label_2
_geom_angle_atom_site_label_3
_geom_angle_site_symmetry_1
_geom_angle_site_symmetry_3
_geom_angle
_geom_angle_publ_flag
C12 O3 C11 . . 125.1(3) ?
C26 O4 H4 . . 109.5 ?
C6 C1 C2 . . 109.3(4) ?
C6 C1 C8 . . 109.0(4) ?
C2 C1 C8 . . 108.8(4) ?
C6 C1 C7 . . 110.6(4) ?
C2 C1 C7 . . 111.1(4) ?
C8 C1 C7 . . 107.9(4) ?
C3 C2 C1 . . 113.5(4) ?
C3 C2 H2A . . 108.9 ?
C1 C2 H2A . . 108.9 ?
C3 C2 H2B . . 108.9 ?
C1 C2 H2B . . 108.9 ?
H2A C2 H2B . . 107.7 ?
C2 C3 C4 . . 113.0(3) ?
C2 C3 C9 . . 117.4(3) ?
C4 C3 C9 . . 108.0(3) ?
C2 C3 H3 . . 105.9 ?
C4 C3 H3 . . 105.9 ?
C9 C3 H3 . . 105.9 ?
C12 C4 C3 . . 109.8(3) ?
C12 C4 C5 . . 107.5(4) ?
C3 C4 C5 . . 110.0(3) ?
C12 C4 C13 . . 108.0(3) ?
C3 C4 C13 . . 111.5(3) ?
C5 C4 C13 . . 109.9(3) ?
C6 C5 C4 . . 113.2(4) ?
C6 C5 H5A . . 108.9 ?
C4 C5 H5A . . 108.9 ?
C6 C5 H5B . . 108.9 ?
C4 C5 H5B . . 108.9 ?
H5A C5 H5B . . 107.7 ?
C5 C6 C1 . . 114.1(3) ?
C5 C6 H6A . . 108.7 ?
C1 C6 H6A . . 108.7 ?
C5 C6 H6B . . 108.7 ?
C1 C6 H6B . . 108.7 ?
H6A C6 H6B . . 107.6 ?
C1 C7 H7A . . 109.5 ?
C1 C7 H7B . . 109.5 ?
H7A C7 H7B . . 109.5 ?
C1 C7 H7C . . 109.5 ?
H7A C7 H7C . . 109.5 ?
H7B C7 H7C . . 109.5 ?
C1 C8 H8A . . 109.5 ?
C1 C8 H8B . . 109.5 ?
H8A C8 H8B . . 109.5 ?
C1 C8 H8C . . 109.5 ?
H8A C8 H8C . . 109.5 ?
H8B C8 H8C . . 109.5 ?
C10 C9 C11 . . 106.0(3) ?
C10 C9 C3 . . 106.1(3) ?
C11 C9 C3 . . 108.4(3) ?
C10 C9 C15 . . 113.5(3) ?
C11 C9 C15 . . 105.3(3) ?
C3 C9 C15 . . 116.9(3) ?
O1 C10 C9 . . 125.4(4) ?
O1 C10 H10 . . 117.3 ?
C9 C10 H10 . . 117.3 ?
O3 C11 C18 . . 111.8(3) ?
O3 C11 C9 . . 114.6(3) ?
C18 C11 C9 . . 103.0(3) ?
O3 C11 H11 . . 109.0 ?
C18 C11 H11 . . 109.0 ?
C9 C11 H11 . . 109.0 ?
O2 C12 O3 . . 116.7(4) ?
O2 C12 C4 . . 123.2(4) ?
O3 C12 C4 . . 120.1(4) ?
C14 C13 C4 . . 115.3(3) ?
C14 C13 H13A . . 108.4 ?
C4 C13 H13A . . 108.4 ?
C14 C13 H13B . . 108.4 ?
C4 C13 H13B . . 108.4 ?
H13A C13 H13B . . 107.5 ?
C13 C14 C15 . . 118.5(3) ?
C13 C14 H14A . . 107.7 ?
C15 C14 H14A . . 107.7 ?
C13 C14 H14B . . 107.7 ?
C15 C14 H14B . . 107.7 ?
H14A C14 H14B . . 107.1 ?
C16 C15 C14 . . 104.5(3) ?
C16 C15 C9 . . 111.9(3) ?
C14 C15 C9 . . 109.4(3) ?
C16 C15 C17 . . 110.9(3) ?
C14 C15 C17 . . 115.5(3) ?
C9 C15 C17 . . 104.9(3) ?
C15 C16 H16A . . 109.5 ?
C15 C16 H16B . . 109.5 ?
H16A C16 H16B . . 109.5 ?
C15 C16 H16C . . 109.5 ?
H16A C16 H16C . . 109.5 ?
H16B C16 H16C . . 109.5 ?
C18 C17 C19 . . 106.2(3) ?
C18 C17 C23 . . 115.5(3) ?
C19 C17 C23 . . 105.5(3) ?
C18 C17 C15 . . 102.1(3) ?
C19 C17 C15 . . 116.4(3) ?
C23 C17 C15 . . 111.4(3) ?
C11 C18 C17 . . 105.6(3) ?
C11 C18 C22 . . 122.5(3) ?
C17 C18 C22 . . 119.0(3) ?
C11 C18 H18 . . 102.1 ?
C17 C18 H18 . . 102.1 ?
C22 C18 H18 . . 102.1 ?
C20 C19 C17 . . 112.3(3) ?
C20 C19 H19A . . 109.1 ?
C17 C19 H19A . . 109.1 ?
C20 C19 H19B . . 109.1 ?
C17 C19 H19B . . 109.1 ?
H19A C19 H19B . . 107.9 ?
C19 C20 C21 . . 112.4(3) ?
C19 C20 H20A . . 109.1 ?
C21 C20 H20A . . 109.1 ?
C19 C20 H20B . . 109.1 ?
C21 C20 H20B . . 109.1 ?
H20A C20 H20B . . 107.9 ?
C20 C21 C27 . . 114.7(3) ?
C20 C21 C22 . . 111.5(3) ?
C27 C21 C22 . . 116.6(3) ?
C20 C21 H21 . . 104.1 ?
C27 C21 H21 . . 104.1 ?
C22 C21 H21 . . 104.1 ?
C24 C22 C28 . . 108.7(3) ?
C24 C22 C18 . . 108.9(3) ?
C28 C22 C18 . . 113.3(3) ?
C24 C22 C21 . . 107.1(3) ?
C28 C22 C21 . . 114.2(3) ?
C18 C22 C21 . . 104.3(3) ?
C17 C23 H23A . . 109.5 ?
C17 C23 H23B . . 109.5 ?
H23A C23 H23B . . 109.5 ?
C17 C23 H23C . . 109.5 ?
H23A C23 H23C . . 109.5 ?
H23B C23 H23C . . 109.5 ?
C25 C24 C22 . . 112.5(3) ?
C25 C24 H24A . . 109.1 ?
C22 C24 H24A . . 109.1 ?
C25 C24 H24B . . 109.1 ?
C22 C24 H24B . . 109.1 ?
H24A C24 H24B . . 107.8 ?
C26 C25 C24 . . 112.8(4) ?
C26 C25 H25A . . 109.0 ?
C24 C25 H25A . . 109.0 ?
C26 C25 H25B . . 109.0 ?
C24 C25 H25B . . 109.0 ?
H25A C25 H25B . . 107.8 ?
O4 C26 C25 . . 108.9(4) ?
O4 C26 C27 . . 110.7(3) ?
C25 C26 C27 . . 114.1(3) ?
O4 C26 H26 . . 107.7 ?
C25 C26 H26 . . 107.7 ?
C27 C26 H26 . . 107.7 ?
C30 C27 C29 . . 107.5(3) ?
C30 C27 C26 . . 110.9(4) ?
C29 C27 C26 . . 107.5(4) ?
C30 C27 C21 . . 114.8(4) ?
C29 C27 C21 . . 108.4(3) ?
C26 C27 C21 . . 107.6(3) ?
C22 C28 H28A . . 109.5 ?
C22 C28 H28B . . 109.5 ?
H28A C28 H28B . . 109.5 ?
C22 C28 H28C . . 109.5 ?
H28A C28 H28C . . 109.5 ?
H28B C28 H28C . . 109.5 ?
C27 C29 H29A . . 109.5 ?
C27 C29 H29B . . 109.5 ?
H29A C29 H29B . . 109.5 ?
C27 C29 H29C . . 109.5 ?
H29A C29 H29C . . 109.5 ?
H29B C29 H29C . . 109.5 ?
C27 C30 H30A . . 109.5 ?
C27 C30 H30B . . 109.5 ?
H30A C30 H30B . . 109.5 ?
C27 C30 H30C . . 109.5 ?
H30A C30 H30C . . 109.5 ?
H30B C30 H30C . . 109.5 ?

loop_
_geom_bond_atom_site_label_1
_geom_bond_atom_site_label_2
_geom_bond_site_symmetry_2
_geom_bond_distance
_geom_bond_publ_flag
O1 C10 . 1.150(5) ?
O2 C12 . 1.208(5) ?
O3 C12 . 1.337(5) ?
O3 C11 . 1.461(5) ?
O4 C26 . 1.427(5) ?
O4 H4 . 0.82 ?
C1 C6 . 1.525(7) ?
C1 C2 . 1.528(6) ?
C1 C8 . 1.528(6) ?
C1 C7 . 1.545(7) ?
C2 C3 . 1.523(5) ?
C2 H2A . 0.97 ?
C2 H2B . 0.97 ?
C3 C4 . 1.531(6) ?
C3 C9 . 1.543(5) ?
C3 H3 . 0.98 ?
C4 C12 . 1.506(6) ?
C4 C5 . 1.535(6) ?
C4 C13 . 1.554(6) ?
C5 C6 . 1.520(6) ?
C5 H5A . 0.97 ?
C5 H5B . 0.97 ?
C6 H6A . 0.97 ?
C6 H6B . 0.97 ?
C7 H7A . 0.96 ?
C7 H7B . 0.96 ?
C7 H7C . 0.96 ?
C8 H8A . 0.96 ?
C8 H8B . 0.96 ?
C8 H8C . 0.96 ?
C9 C10 . 1.522(6) ?
C9 C11 . 1.533(5) ?
C9 C15 . 1.599(5) ?
C10 H10 . 0.93 ?
C11 C18 . 1.508(5) ?
C11 H11 . 0.98 ?
C13 C14 . 1.536(6) ?
C13 H13A . 0.97 ?
C13 H13B . 0.97 ?
C14 C15 . 1.547(5) ?
C14 H14A . 0.97 ?
C14 H14B . 0.97 ?
C15 C16 . 1.530(6) ?
C15 C17 . 1.604(6) ?
C16 H16A . 0.96 ?
C16 H16B . 0.96 ?
C16 H16C . 0.96 ?
C17 C18 . 1.540(5) ?
C17 C19 . 1.542(6) ?
C17 C23 . 1.545(6) ?
C18 C22 . 1.544(5) ?
C18 H18 . 0.98 ?
C19 C20 . 1.533(6) ?
C19 H19A . 0.97 ?
C19 H19B . 0.97 ?
C20 C21 . 1.536(6) ?
C20 H20A . 0.97 ?
C20 H20B . 0.97 ?
C21 C27 . 1.553(5) ?
C21 C22 . 1.557(5) ?
C21 H21 . 0.98 ?
C22 C24 . 1.534(5) ?
C22 C28 . 1.543(5) ?
C23 H23A . 0.96 ?
C23 H23B . 0.96 ?
C23 H23C . 0.96 ?
C24 C25 . 1.511(6) ?
C24 H24A . 0.97 ?
C24 H24B . 0.97 ?
C25 C26 . 1.500(6) ?
C25 H25A . 0.97 ?
C25 H25B . 0.97 ?
C26 C27 . 1.544(6) ?
C26 H26 . 0.98 ?
C27 C30 . 1.534(6) ?
C27 C29 . 1.542(6) ?
C28 H28A . 0.96 ?
C28 H28B . 0.96 ?
C28 H28C . 0.96 ?
C29 H29A . 0.96 ?
C29 H29B . 0.96 ?
C29 H29C . 0.96 ?
C30 H30A . 0.96 ?
C30 H30B . 0.96 ?
C30 H30C . 0.96 ?
